data_7133030
loop_
_publ_author_name
'Chen, Wenhao'
'Hu, Haisheng'
'Feng, Jie'
'Zhu, Lei'
'Wu, Di'

_publ_section_title
;
 Synthetic, structural and reactivity studies of a boryl-ethynyl Silylene.
;
_journal_issue 45
_journal_name_full 'Chemical communications (Cambridge, England)'
_journal_page_first 5828
_journal_page_last 5831
_journal_paper_doi 10.1039/d4cc00922c
_journal_volume 60
_journal_year 2024
_chemical_formula_moiety 'C47.987 H59 B F5 N5 Si'
_chemical_formula_sum 'C48 H59 B F5 N5 Si'
_chemical_formula_weight 839.90
_space_group_crystal_system monoclinic
_space_group_IT_number 14
_space_group_name_Hall '-P 2ybc'
_space_group_name_H-M_alt 'P 1 21/c 1'
_atom_sites_solution_hydrogens geom
_atom_sites_solution_primary dual
_audit_creation_date 2024-04-09
_audit_creation_method
;
Olex2 1.5
(compiled 2022.04.07 svn.rca3783a0 for OlexSys, GUI svn.r6498)
;
_audit_update_record
;
2024-05-02 deposited with the CCDC.	2024-05-07 downloaded from the CCDC.
;
_cell_angle_alpha 90
_cell_angle_beta 103.424(3)
_cell_angle_gamma 90
_cell_formula_units_Z 4
_cell_length_a 19.2831(16)
_cell_length_b 10.4515(8)
_cell_length_c 24.172(2)
_cell_measurement_reflns_used 7256
_cell_measurement_temperature 170(2)
_cell_measurement_theta_max 26.96
_cell_measurement_theta_min 2.44
_cell_volume 4738.5(7)
_computing_cell_refinement 'SAINT V8.40B (?, 2016)'
_computing_data_collection 'Bruker Instrument Service vV6.2.14'
_computing_data_reduction 'SAINT V8.40B (?, 2016)'
_computing_molecular_graphics 'Olex2 1.5 (Dolomanov et al., 2009)'
_computing_publication_material 'Olex2 1.5 (Dolomanov et al., 2009)'
_computing_structure_refinement 'SHELXL 2019/2 (Sheldrick, 2015)'
_computing_structure_solution 'ShelXT (Sheldrick, 2015)'
_diffrn_ambient_temperature 170.00
_diffrn_measured_fraction_theta_full 0.999
_diffrn_measured_fraction_theta_max 0.979
_diffrn_measurement_device_type 'zju Bruker D8 Venture'
_diffrn_measurement_method '\w and \f scans'
_diffrn_radiation_type MoK\a
_diffrn_radiation_wavelength 0.71073
_diffrn_reflns_av_R_equivalents 0.1101
_diffrn_reflns_av_unetI/netI 0.0717
_diffrn_reflns_Laue_measured_fraction_full 0.999
_diffrn_reflns_Laue_measured_fraction_max 0.979
_diffrn_reflns_limit_h_max 24
_diffrn_reflns_limit_h_min -24
_diffrn_reflns_limit_k_max 11
_diffrn_reflns_limit_k_min -13
_diffrn_reflns_limit_l_max 31
_diffrn_reflns_limit_l_min -31
_diffrn_reflns_number 66249
_diffrn_reflns_point_group_measured_fraction_full 0.999
_diffrn_reflns_point_group_measured_fraction_max 0.979
_diffrn_reflns_theta_full 25.242
_diffrn_reflns_theta_max 27.398
_diffrn_reflns_theta_min 2.132
_diffrn_standards_number 0
_exptl_absorpt_coefficient_mu 0.106
_exptl_absorpt_correction_T_max 0.7455
_exptl_absorpt_correction_T_min 0.6818
_exptl_absorpt_correction_type multi-scan
_exptl_absorpt_process_details
;
SADABS-2016/2 (Bruker,2016/2) was used for absorption correction.
wR2(int) was 0.1460 before and 0.0675 after correction.
The Ratio of minimum to maximum transmission is 0.9146.
The \l/2 correction factor is Not present.
;
_exptl_crystal_colour colourless
_exptl_crystal_colour_primary colourless
_exptl_crystal_density_diffrn 1.177
_exptl_crystal_description plate
_exptl_crystal_F_000 1784
_exptl_crystal_size_max 0.35
_exptl_crystal_size_mid 0.08
_exptl_crystal_size_min 0.03
_refine_diff_density_max 0.207
_refine_diff_density_min -0.384
_refine_diff_density_rms 0.051
_refine_ls_extinction_method none
_refine_ls_goodness_of_fit_ref 1.017
_refine_ls_hydrogen_treatment constr
_refine_ls_matrix_type full
_refine_ls_number_parameters 794
_refine_ls_number_reflns 10558
_refine_ls_number_restraints 966
_refine_ls_restrained_S_all 0.996
_refine_ls_R_factor_all 0.1251
_refine_ls_R_factor_gt 0.0663
_refine_ls_shift/su_max 0.000
_refine_ls_shift/su_mean 0.000
_refine_ls_structure_factor_coef Fsqd
_refine_ls_weighting_details 'w=1/[\s^2^(Fo^2^)+(0.0590P)^2^+3.1402P] where P=(Fo^2^+2Fc^2^)/3'
_refine_ls_weighting_scheme calc
_refine_ls_wR_factor_gt 0.1433
_refine_ls_wR_factor_ref 0.1737
_reflns_Friedel_coverage 0.000
_reflns_number_gt 6237
_reflns_number_total 10558
_reflns_threshold_expression 'I > 2\s(I)'
_cod_data_source_file d4cc00922c2.cif
_cod_data_source_block mo_220706_fj0704_sinf_0m
_cod_depositor_comments 'Adding full bibliography for 7133025--7133030.cif.'
_cod_original_cell_volume 4738.4(7)
_cod_database_code 7133030
_shelx_shelxl_version_number 2019/2
_shelx_space_group_comment
;
The symmetry employed for this shelxl refinement is uniquely defined
by the following loop, which should always be used as a source of
symmetry information in preference to the above space-group names.
They are only intended as comments.
;
_shelx_estimated_absorpt_t_max 0.997
_shelx_estimated_absorpt_t_min 0.964
_olex2_refinement_description
;
1. Fixed Uiso
 At 1.2 times of:
  All C(H) groups
 At 1.5 times of:
  All C(H,H,H) groups
2. Restrained distances
 Si1-F1 \\sim Si1A-F1A
 with sigma of 0.02
 C41-C43 \\sim C41A-C43A
 with sigma of 0.04
 Si1-C28 \\sim Si1A-C28
 with sigma of 0.02
 Si1-C44 \\sim Si1A-C44
 with sigma of 0.02
 F3-C46 \\sim F3A-C46A
 with sigma of 0.02
 N3-C30 \\sim N3A-C30A
 with sigma of 0.02
 C42-C41 \\sim C42A-C41A
 with sigma of 0.04
 F2-C45 \\sim F2A-C45A
 with sigma of 0.02
 N4-C40 \\sim N4A-C40A
 with sigma of 0.02
 N5-C48 \\sim N5-C48A
 with sigma of 0.04
 C29-C34 \\sim C29A-C34A
 with sigma of 0.02
 C34-C39 \\sim C34A-C39A
 with sigma of 0.02
 C34-C35 \\sim C34A-C35A
 with sigma of 0.02
 C39-C38 \\sim C39A-C38A
 with sigma of 0.02
 C30-C32 \\sim C30A-C32A
 with sigma of 0.02
 C30-C31 \\sim C30A-C31A
 with sigma of 0.02
 C30-C33 \\sim C30A-C33A
 with sigma of 0.02
 N5-C46 \\sim N5-C46A
 with sigma of 0.02
 F2-C44 \\sim F2A-C44
 with sigma of 0.04
 C35-C36 \\sim C35A-C36A
 with sigma of 0.02
 C38-C37 \\sim C38A-C37A
 with sigma of 0.02
 C36-C37 \\sim C36A-C37A
 with sigma of 0.02
 C40-C42 \\sim C40A-C42A
 with sigma of 0.02
 C40-C41 \\sim C40A-C41A
 with sigma of 0.02
 C40-C43 \\sim C40A-C43A
 with sigma of 0.02
 C32-C33 \\sim C32A-C33A
 with sigma of 0.04
 C44-C48 \\sim C44-C48A
 with sigma of 0.02
 F5-C47 \\sim F5A-C47A
 with sigma of 0.04
 F4-C48 \\sim F4A-C48A
 with sigma of 0.04
 F3-N5 \\sim F3A-N5
 with sigma of 0.04
 C44-C46 \\sim C44-C46A
 with sigma of 0.04
 Si1-N3 \\sim Si1A-N3A
 with sigma of 0.04
 C35-C37 \\sim C35A-C37A
 with sigma of 0.04
 Si1-N4 \\sim Si1A-N4A
 with sigma of 0.04
 Si1-C29 \\sim Si1A-C29A
 with sigma of 0.04
 Si1-C34 \\sim Si1A-C34A
 with sigma of 0.04
 C38-C36 \\sim C38A-C36A
 with sigma of 0.04
 Si1-C30 \\sim Si1A-C30A
 with sigma of 0.04
 Si1-C40 \\sim Si1A-C40A
 with sigma of 0.04
 F1-N3 \\sim F1A-N3A
 with sigma of 0.04
 F1-N4 \\sim F1A-N4A
 with sigma of 0.04
 F1-C28 \\sim F1A-C28
 with sigma of 0.04
 F1-C29 \\sim F1A-C29A
 with sigma of 0.04
 F1-C44 \\sim F1A-C44
 with sigma of 0.04
 C42-C43 \\sim C42A-C43A
 with sigma of 0.04
 N3-N4 \\sim N3A-N4A
 with sigma of 0.04
 N3-C28 \\sim N3A-C28
 with sigma of 0.04
 N3-C29 \\sim N3A-C29A
 with sigma of 0.04
 N3-C44 \\sim N3A-C44
 with sigma of 0.04
 N3-C34 \\sim N3A-C34A
 with sigma of 0.04
 N3-C32 \\sim N3A-C32A
 with sigma of 0.04
 N3-C31 \\sim N3A-C31A
 with sigma of 0.04
 N3-C33 \\sim N3A-C33A
 with sigma of 0.04
 C32-C31 \\sim C32A-C31A
 with sigma of 0.04
 C31-C33 \\sim C31A-C33A
 with sigma of 0.04
 N4-C28 \\sim N4A-C28
 with sigma of 0.04
 N4-C29 \\sim N4A-C29A
 with sigma of 0.04
 N4-C44 \\sim N4A-C44
 with sigma of 0.04
 N4-C34 \\sim N4A-C34A
 with sigma of 0.04
 F5-C48 \\sim F5A-C48A
 with sigma of 0.02
 N4-C42 \\sim N4A-C42A
 with sigma of 0.04
 F4-C47 \\sim F4A-C47A
 with sigma of 0.02
 N4-C41 \\sim N4A-C41A
 with sigma of 0.04
 N4-C43 \\sim N4A-C43A
 with sigma of 0.04
 N5-C47 \\sim N5-C47A
 with sigma of 0.02
 C44-C45 \\sim C44-C45A
 with sigma of 0.02
 C45-C46 \\sim C45A-C46A
 with sigma of 0.02
 C48-C47 \\sim C48A-C47A
 with sigma of 0.02
 C28-C29 \\sim C28-C29A
 with sigma of 0.04
 F2-C46 \\sim F2A-C46A
 with sigma of 0.04
 C29-C44 \\sim C29A-C44
 with sigma of 0.04
 C29-C39 \\sim C29A-C39A
 with sigma of 0.04
 F5-C44 \\sim F5A-C44
 with sigma of 0.04
 C29-C30 \\sim C29A-C30A
 with sigma of 0.04
 C29-C35 \\sim C29A-C35A
 with sigma of 0.04
 F4-N5 \\sim F4A-N5
 with sigma of 0.04
 C29-C40 \\sim C29A-C40A
 with sigma of 0.04
 F3-C45 \\sim F3A-C45A
 with sigma of 0.04
 N5-C45 \\sim N5-C45A
 with sigma of 0.04
 C44-C47 \\sim C44-C47A
 with sigma of 0.04
 C34-C38 \\sim C34A-C38A
 with sigma of 0.04
 C34-C36 \\sim C34A-C36A
 with sigma of 0.04
 C39-C35 \\sim C39A-C35A
 with sigma of 0.04
 C39-C37 \\sim C39A-C37A
 with sigma of 0.04
3. Uiso/Uaniso restraints and constraints
C28 \\sim Si1 \\sim F1 \\sim F2 \\sim F5 \\sim F4 \\sim N3 \\sim N4 \\sim F3
\\sim N5 \\sim C29 \\sim C44 \\sim C45 \\sim C34 \\sim C48 \\sim C47 \\sim C39
\\sim C30 \\sim C35 \\sim C46 \\sim C38 \\sim C36 \\sim C37 \\sim C40 \\sim C42
\\sim C41 \\sim C43 \\sim C32 \\sim C31 \\sim C33 \\sim Si1A \\sim F1A \\sim
N3A \\sim N4A \\sim C29A \\sim C34A \\sim C39A \\sim C30A \\sim C35A \\sim C38A
\\sim C36A \\sim C37A \\sim C40A \\sim C42A \\sim C41A \\sim C43A \\sim C32A
\\sim C31A \\sim C33A \\sim F2A \\sim F5A \\sim F4A \\sim F3A \\sim C45A \\sim
C48A \\sim C47A \\sim C46A: within 2A with sigma of 0.01 and sigma for terminal
atoms of 0.02 within 2A
4. Others
 Sof(Si1A)=Sof(F1A)=Sof(N3A)=Sof(N4A)=Sof(C29A)=Sof(C34A)=Sof(C39A)=Sof(H39A)=
 Sof(C38A)=Sof(H38A)=Sof(C37A)=Sof(H37A)=Sof(C36A)=Sof(H36A)=Sof(C35A)=
 Sof(H35A)=Sof(C30A)=Sof(C40A)=Sof(C42A)=Sof(H42D)=Sof(H42E)=Sof(H42F)=
 Sof(C41A)=Sof(H41D)=Sof(H41E)=Sof(H41F)=Sof(C43A)=Sof(H43D)=Sof(H43E)=
 Sof(H43F)=Sof(C32A)=Sof(H32D)=Sof(H32E)=Sof(H32F)=Sof(C31A)=Sof(H31D)=
 Sof(H31E)=Sof(H31F)=Sof(C33A)=Sof(H33D)=Sof(H33E)=Sof(H33F)=Sof(F2A)=Sof(F5A)=
 Sof(F4A)=Sof(F3A)=Sof(C45A)=Sof(C48A)=Sof(C47A)=Sof(C46A)=1-FVAR(1)
 Sof(Si1)=Sof(F1)=Sof(F2)=Sof(F5)=Sof(F4)=Sof(N3)=Sof(N4)=Sof(F3)=Sof(C29)=
 Sof(C45)=Sof(C34)=Sof(C48)=Sof(C47)=Sof(C39)=Sof(H39)=Sof(C30)=Sof(C35)=
 Sof(H35)=Sof(C38)=Sof(H38)=Sof(C36)=Sof(H36)=Sof(C37)=Sof(H37)=Sof(C40)=
 Sof(C42)=Sof(H42A)=Sof(H42B)=Sof(H42C)=Sof(C41)=Sof(H41A)=Sof(H41B)=Sof(H41C)=
 Sof(C43)=Sof(H43A)=Sof(H43B)=Sof(H43C)=Sof(C32)=Sof(H32A)=Sof(H32B)=Sof(H32C)=
 Sof(C31)=Sof(H31A)=Sof(H31B)=Sof(H31C)=Sof(C33)=Sof(H33A)=Sof(H33B)=Sof(H33C)=
 FVAR(1)
5.a Ternary CH refined with riding coordinates:
 C9(H9), C12(H12), C21(H21), C24(H24)
5.b Aromatic/amide H refined with riding coordinates:
 C39(H39), C5(H5), C35(H35), C7(H7), C6(H6), C2(H2), C38(H38), C36(H36),
 C37(H37), C18(H18), C17(H17), C1(H1), C19(H19), C39A(H39A), C38A(H38A),
 C37A(H37A), C36A(H36A), C35A(H35A)
5.c Fitted hexagon refined as free rotating group:
 C34A(C39A,C38A,C37A,C36A,C35A)
5.d Idealised Me refined as rotating group:
 C10(H10A,H10B,H10C), C42(H42A,H42B,H42C), C41(H41A,H41B,H41C), C43(H43A,H43B,
 H43C), C14(H14A,H14B,H14C), C32(H32A,H32B,H32C), C11(H11A,H11B,H11C), C31(H31A,
 H31B,H31C), C33(H33A,H33B,H33C), C13(H13A,H13B,H13C), C22(H22A,H22B,H22C),
 C23(H23A,H23B,H23C), C26(H26A,H26B,H26C), C25(H25A,H25B,H25C), C42A(H42D,H42E,
 H42F), C41A(H41D,H41E,H41F), C43A(H43D,H43E,H43F), C32A(H32D,H32E,H32F),
 C31A(H31D,H31E,H31F), C33A(H33D,H33E,H33F)
;
_olex2_submission_special_instructions 'No special instructions were received'

loop_
_space_group_symop_operation_xyz
'x, y, z'
'-x, y+1/2, -z+1/2'
'-x, -y, -z'
'x, -y-1/2, z-1/2'

loop_
_atom_site_label
_atom_site_type_symbol
_atom_site_fract_x
_atom_site_fract_y
_atom_site_fract_z
_atom_site_U_iso_or_equiv
_atom_site_adp_type
_atom_site_occupancy
_atom_site_site_symmetry_order
_atom_site_calc_flag
_atom_site_refinement_flags_posn
_atom_site_refinement_flags_adp
_atom_site_refinement_flags_occupancy
_atom_site_disorder_assembly
_atom_site_disorder_group
Si1 Si 0.82694(4) 0.66153(7) 0.60540(3) 0.0305(2) Uani 0.8995(14) 1 d D U P A 1
F1 F 0.86649(9) 0.54220(15) 0.64501(7) 0.0383(4) Uani 0.8995(14) 1 d D U P A 1
F2 F 0.7410(2) 0.4297(4) 0.5435(2) 0.0511(13) Uani 0.8995(14) 1 d D U P A 1
F5 F 0.93221(11) 0.6953(2) 0.52339(9) 0.0482(5) Uani 0.8995(14) 1 d D U P A 1
F4 F 0.9514(4) 0.5376(7) 0.4416(3) 0.0570(17) Uani 0.8995(14) 1 d D U P A 1
N3 N 0.80386(13) 0.8231(2) 0.56476(10) 0.0329(5) Uani 0.8995(14) 1 d D U P A 1
N4 N 0.88967(13) 0.7831(2) 0.63598(10) 0.0322(6) Uani 0.8995(14) 1 d D U P A 1
N2 N 0.57218(12) 0.5863(2) 0.68011(10) 0.0461(6) Uani 1 1 d . . . . .
N1 N 0.66491(12) 0.6368(2) 0.75296(9) 0.0395(5) Uani 1 1 d . . . . .
F3 F 0.76460(15) 0.2899(2) 0.45828(11) 0.0778(8) Uani 0.8995(14) 1 d D U P A 1
C27 C 0.69568(14) 0.6414(2) 0.65337(11) 0.0345(6) Uani 1 1 d . . . . .
N5 N 0.85800(15) 0.4144(3) 0.44976(11) 0.0556(7) Uani 1 1 d D U . . .
C28 C 0.74256(15) 0.6524(3) 0.62815(12) 0.0389(6) Uani 1 1 d D U . . .
C29 C 0.85857(16) 0.8770(3) 0.59943(13) 0.0336(6) Uani 0.8995(14) 1 d D U P A 1
C44 C 0.83416(14) 0.5726(2) 0.53768(11) 0.0357(6) Uani 1 1 d D U . . .
C45 C 0.7941(4) 0.4651(5) 0.5189(4) 0.0403(12) Uani 0.8995(14) 1 d D U P A 1
C34 C 0.8817(2) 1.0120(3) 0.59816(15) 0.0374(8) Uani 0.8995(14) 1 d D U P A 1
C3 C 0.73288(14) 0.6674(3) 0.78929(11) 0.0382(6) Uani 1 1 d . . . . .
C48 C 0.8874(2) 0.5946(3) 0.50928(18) 0.0374(11) Uani 0.8995(14) 1 d D U P A 1
C4 C 0.78047(15) 0.5688(3) 0.80947(11) 0.0421(7) Uani 1 1 d . . . . .
C47 C 0.8973(5) 0.5143(7) 0.4673(5) 0.0435(11) Uani 0.8995(14) 1 d D U P A 1
C8 C 0.74825(15) 0.7957(3) 0.80307(11) 0.0423(7) Uani 1 1 d . . . . .
C39 C 0.8580(3) 1.1046(4) 0.6305(2) 0.0426(9) Uani 0.8995(14) 1 d D U P A 1
H39 H 0.826225 1.081966 0.653620 0.051 Uiso 0.8995(14) 1 calc R U P A 1
C15 C 0.52370(14) 0.5512(3) 0.62722(12) 0.0452(7) Uani 1 1 d . . . . .
C30 C 0.74708(17) 0.8819(3) 0.52008(14) 0.0386(7) Uani 0.8995(14) 1 d D U P A 1
C5 C 0.84567(17) 0.6019(3) 0.84433(12) 0.0527(8) Uani 1 1 d . . . . .
H5 H 0.879388 0.536729 0.858664 0.063 Uiso 1 1 calc R U . . .
C35 C 0.9283(2) 1.0455(4) 0.56443(15) 0.0433(9) Uani 0.8995(14) 1 d D U P A 1
H35 H 0.945085 0.982380 0.542411 0.052 Uiso 0.8995(14) 1 calc R U P A 1
C16 C 0.52451(15) 0.4239(3) 0.60928(13) 0.0488(7) Uani 1 1 d . . . . .
C7 C 0.81500(17) 0.8236(3) 0.83871(13) 0.0530(8) Uani 1 1 d . . . . .
H7 H 0.827275 0.909800 0.849087 0.064 Uiso 1 1 calc R U . . .
C6 C 0.86258(17) 0.7277(3) 0.85864(13) 0.0557(8) Uani 1 1 d . . . . .
H6 H 0.907691 0.747998 0.882561 0.067 Uiso 1 1 calc R U . . .
C9 C 0.76190(18) 0.4298(3) 0.79351(13) 0.0517(8) Uani 1 1 d . . . . .
H9 H 0.708889 0.423468 0.780216 0.062 Uiso 1 1 calc R U . . .
C2 C 0.55064(17) 0.5795(4) 0.73089(13) 0.0602(9) Uani 1 1 d . . . . .
H2 H 0.504226 0.556459 0.734441 0.072 Uiso 1 1 calc R U . . .
C46 C 0.8057(2) 0.3926(3) 0.47526(15) 0.0489(13) Uani 0.886(11) 1 d D U . A 1
C38 C 0.8806(4) 1.2302(4) 0.6292(2) 0.0509(10) Uani 0.8995(14) 1 d D U P A 1
H38 H 0.864292 1.293559 0.651349 0.061 Uiso 0.8995(14) 1 calc R U P A 1
B1 B 0.64526(16) 0.6231(3) 0.69257(13) 0.0354(7) Uani 1 1 d . . . . .
C36 C 0.9503(2) 1.1719(4) 0.56318(15) 0.0480(10) Uani 0.8995(14) 1 d D U P A 1
H36 H 0.981705 1.195428 0.539865 0.058 Uiso 0.8995(14) 1 calc R U P A 1
C10 C 0.7945(2) 0.3867(3) 0.74508(14) 0.0627(9) Uani 1 1 d . . . . .
H10A H 0.846576 0.390697 0.757296 0.094 Uiso 1 1 calc R U . . .
H10B H 0.778103 0.442931 0.712208 0.094 Uiso 1 1 calc R U . . .
H10C H 0.779771 0.298541 0.734515 0.094 Uiso 1 1 calc R U . . .
C37 C 0.9268(3) 1.2632(4) 0.59556(18) 0.0501(11) Uani 0.8995(14) 1 d D U P A 1
H37 H 0.942394 1.349294 0.594807 0.060 Uiso 0.8995(14) 1 calc R U P A 1
C18 C 0.42794(17) 0.4797(4) 0.52954(15) 0.0623(9) Uani 1 1 d . . . . .
H18 H 0.394763 0.454996 0.495688 0.075 Uiso 1 1 calc R U . . .
C17 C 0.47504(17) 0.3912(3) 0.55926(14) 0.0581(9) Uani 1 1 d . . . . .
H17 H 0.473901 0.305898 0.545458 0.070 Uiso 1 1 calc R U . . .
C1 C 0.60513(16) 0.6104(3) 0.77419(13) 0.0543(8) Uani 1 1 d . . . . .
H1 H 0.603340 0.613808 0.813109 0.065 Uiso 1 1 calc R U . . .
C20 C 0.47700(16) 0.6428(3) 0.59764(14) 0.0531(8) Uani 1 1 d . . . . .
C12 C 0.69677(18) 0.9030(3) 0.78063(14) 0.0578(9) Uani 1 1 d . . . . .
H12 H 0.652041 0.863379 0.757751 0.069 Uiso 1 1 calc R U . . .
C40 C 0.95345(16) 0.7828(3) 0.68489(13) 0.0411(7) Uani 0.8995(14) 1 d D U P A 1
C19 C 0.42865(16) 0.6028(3) 0.54846(15) 0.0604(9) Uani 1 1 d . . . . .
H19 H 0.395455 0.662520 0.527666 0.072 Uiso 1 1 calc R U . . .
C21 C 0.57535(18) 0.3251(3) 0.64188(15) 0.0579(8) Uani 1 1 d . . . . .
H21 H 0.607391 0.370070 0.674557 0.069 Uiso 1 1 calc R U . . .
C24 C 0.4797(2) 0.7809(4) 0.61623(18) 0.0726(11) Uani 1 1 d . . . . .
H24 H 0.510987 0.785673 0.655460 0.087 Uiso 1 1 calc R U . . .
C42 C 0.9858(2) 0.9151(3) 0.70004(17) 0.0653(11) Uani 0.8995(14) 1 d D U P A 1
H42A H 1.026598 0.908115 0.732755 0.098 Uiso 0.8995(14) 1 calc R U P A 1
H42B H 0.949882 0.971878 0.709622 0.098 Uiso 0.8995(14) 1 calc R U P A 1
H42C H 1.001731 0.950193 0.667487 0.098 Uiso 0.8995(14) 1 calc R U P A 1
C41 C 1.00914(18) 0.6950(4) 0.66998(18) 0.0639(10) Uani 0.8995(14) 1 d D U P A 1
H41A H 1.023240 0.727853 0.636236 0.096 Uiso 0.8995(14) 1 calc R U P A 1
H41B H 0.989151 0.608856 0.662114 0.096 Uiso 0.8995(14) 1 calc R U P A 1
H41C H 1.050975 0.691436 0.701972 0.096 Uiso 0.8995(14) 1 calc R U P A 1
C43 C 0.9297(2) 0.7332(4) 0.73672(14) 0.0600(10) Uani 0.8995(14) 1 d D U P A 1
H43A H 0.970190 0.734303 0.769835 0.090 Uiso 0.8995(14) 1 calc R U P A 1
H43B H 0.912005 0.645425 0.729597 0.090 Uiso 0.8995(14) 1 calc R U P A 1
H43C H 0.891574 0.787930 0.744125 0.090 Uiso 0.8995(14) 1 calc R U P A 1
C14 C 0.6770(2) 0.9794(4) 0.82853(19) 0.0880(13) Uani 1 1 d . . . . .
H14A H 0.719874 1.019992 0.851637 0.132 Uiso 1 1 calc R U . . .
H14B H 0.656427 0.921817 0.852442 0.132 Uiso 1 1 calc R U . . .
H14C H 0.642116 1.045357 0.812286 0.132 Uiso 1 1 calc R U . . .
C32 C 0.7763(2) 0.9465(4) 0.47427(16) 0.0706(12) Uani 0.8995(14) 1 d D U P A 1
H32A H 0.806809 0.886408 0.459698 0.106 Uiso 0.8995(14) 1 calc R U P A 1
H32B H 0.804351 1.021593 0.490276 0.106 Uiso 0.8995(14) 1 calc R U P A 1
H32C H 0.736744 0.973398 0.443157 0.106 Uiso 0.8995(14) 1 calc R U P A 1
C11 C 0.7854(3) 0.3392(3) 0.84383(15) 0.0868(14) Uani 1 1 d . . . . .
H11A H 0.769112 0.252272 0.832351 0.130 Uiso 1 1 calc R U . . .
H11B H 0.764713 0.367070 0.875215 0.130 Uiso 1 1 calc R U . . .
H11C H 0.837544 0.339953 0.856269 0.130 Uiso 1 1 calc R U . . .
C31 C 0.6982(2) 0.7748(4) 0.49276(17) 0.0705(12) Uani 0.8995(14) 1 d D U P A 1
H31A H 0.657600 0.810699 0.464967 0.106 Uiso 0.8995(14) 1 calc R U P A 1
H31B H 0.680819 0.728377 0.522104 0.106 Uiso 0.8995(14) 1 calc R U P A 1
H31C H 0.724425 0.715905 0.473529 0.106 Uiso 0.8995(14) 1 calc R U P A 1
C33 C 0.7040(2) 0.9765(5) 0.54626(18) 0.0795(13) Uani 0.8995(14) 1 d D U P A 1
H33A H 0.732602 1.053360 0.558370 0.119 Uiso 0.8995(14) 1 calc R U P A 1
H33B H 0.691024 0.937141 0.579257 0.119 Uiso 0.8995(14) 1 calc R U P A 1
H33C H 0.660614 0.999915 0.518039 0.119 Uiso 0.8995(14) 1 calc R U P A 1
C13 C 0.7267(3) 0.9893(4) 0.7410(2) 0.0968(15) Uani 1 1 d . . . . .
H13A H 0.692012 1.056474 0.725881 0.145 Uiso 1 1 calc R U . . .
H13B H 0.736128 0.938366 0.709484 0.145 Uiso 1 1 calc R U . . .
H13C H 0.771163 1.028456 0.762091 0.145 Uiso 1 1 calc R U . . .
C22 C 0.6221(2) 0.2646(4) 0.60715(19) 0.0909(14) Uani 1 1 d . . . . .
H22A H 0.592642 0.214444 0.576196 0.136 Uiso 1 1 calc R U . . .
H22B H 0.657004 0.208319 0.631499 0.136 Uiso 1 1 calc R U . . .
H22C H 0.647204 0.331624 0.591174 0.136 Uiso 1 1 calc R U . . .
C23 C 0.5352(3) 0.2228(5) 0.6666(2) 0.1139(18) Uani 1 1 d . . . . .
H23A H 0.509169 0.262798 0.692417 0.171 Uiso 1 1 calc R U . . .
H23B H 0.569137 0.160246 0.687655 0.171 Uiso 1 1 calc R U . . .
H23C H 0.501409 0.179607 0.635725 0.171 Uiso 1 1 calc R U . . .
C26 C 0.4063(3) 0.8319(5) 0.6190(3) 0.129(2) Uani 1 1 d . . . . .
H26A H 0.372172 0.813910 0.582962 0.193 Uiso 1 1 calc R U . . .
H26B H 0.409217 0.924488 0.625474 0.193 Uiso 1 1 calc R U . . .
H26C H 0.390586 0.790007 0.650187 0.193 Uiso 1 1 calc R U . . .
C25 C 0.5128(4) 0.8627(5) 0.5784(3) 0.151(3) Uani 1 1 d . . . . .
H25A H 0.559350 0.827277 0.576696 0.226 Uiso 1 1 calc R U . . .
H25B H 0.519027 0.949897 0.593585 0.226 Uiso 1 1 calc R U . . .
H25C H 0.481706 0.864327 0.540028 0.226 Uiso 1 1 calc R U . . .
Si1A Si 0.7660(4) 0.6997(7) 0.5575(3) 0.0374(16) Uani 0.1005(14) 1 d D U P A 2
F1A F 0.6967(7) 0.6653(13) 0.5074(6) 0.042(4) Uani 0.1005(14) 1 d D U P A 2
N3A N 0.8512(9) 0.7838(16) 0.6062(7) 0.035(2) Uani 0.1005(14) 1 d D U P A 2
N4A N 0.7696(11) 0.8615(16) 0.5407(9) 0.040(2) Uani 0.1005(14) 1 d D U P A 2
C29A C 0.8305(12) 0.8908(17) 0.5800(10) 0.037(2) Uani 0.1005(14) 1 d D U P A 2
C34A C 0.871(2) 1.013(2) 0.5864(15) 0.040(2) Uani 0.1005(14) 1 d DG U P A 2
C39A C 0.9144(18) 1.037(3) 0.5492(13) 0.044(3) Uani 0.1005(14) 1 d DG U P A 2
H39A H 0.924649 0.970361 0.525618 0.052 Uiso 0.1005(14) 1 calc R U P A 2
C38A C 0.943(2) 1.158(3) 0.5466(14) 0.047(3) Uani 0.1005(14) 1 d DG U P A 2
H38A H 0.973087 1.174343 0.521177 0.056 Uiso 0.1005(14) 1 calc R U P A 2
C37A C 0.928(3) 1.256(3) 0.5812(17) 0.047(3) Uani 0.1005(14) 1 d DG U P A 2
H37A H 0.947918 1.338561 0.579352 0.057 Uiso 0.1005(14) 1 calc R U P A 2
C36A C 0.885(3) 1.232(3) 0.618(2) 0.048(3) Uani 0.1005(14) 1 d DG U P A 2
H36A H 0.874312 1.298800 0.641967 0.057 Uiso 0.1005(14) 1 calc R U P A 2
C35A C 0.856(3) 1.111(3) 0.6210(18) 0.043(3) Uani 0.1005(14) 1 d DG U P A 2
H35A H 0.825873 1.094818 0.646409 0.051 Uiso 0.1005(14) 1 calc R U P A 2
C30A C 0.9124(11) 0.758(2) 0.6524(9) 0.040(3) Uani 0.1005(14) 1 d D U P A 2
C40A C 0.7174(11) 0.947(2) 0.5023(9) 0.052(3) Uani 0.1005(14) 1 d D U P A 2
C42A C 0.7340(16) 1.090(2) 0.5048(13) 0.064(6) Uani 0.1005(14) 1 d D U P A 2
H42D H 0.726327 1.125238 0.540399 0.096 Uiso 0.1005(14) 1 calc R U P A 2
H42E H 0.702589 1.132728 0.472492 0.096 Uiso 0.1005(14) 1 calc R U P A 2
H42F H 0.783802 1.102592 0.503101 0.096 Uiso 0.1005(14) 1 calc R U P A 2
C41A C 0.6453(12) 0.931(3) 0.5178(14) 0.064(7) Uani 0.1005(14) 1 d D U P A 2
H41D H 0.626956 0.844914 0.507408 0.096 Uiso 0.1005(14) 1 calc R U P A 2
H41E H 0.611646 0.994543 0.497057 0.096 Uiso 0.1005(14) 1 calc R U P A 2
H41F H 0.651253 0.943860 0.558785 0.096 Uiso 0.1005(14) 1 calc R U P A 2
C43A C 0.7106(18) 0.906(3) 0.4410(9) 0.070(6) Uani 0.1005(14) 1 d D U P A 2
H43D H 0.754791 0.925970 0.429371 0.105 Uiso 0.1005(14) 1 calc R U P A 2
H43E H 0.670646 0.950643 0.416289 0.105 Uiso 0.1005(14) 1 calc R U P A 2
H43F H 0.702154 0.813066 0.437840 0.105 Uiso 0.1005(14) 1 calc R U P A 2
C32A C 0.9006(17) 0.811(3) 0.7086(10) 0.061(5) Uani 0.1005(14) 1 d D U P A 2
H32D H 0.887464 0.902037 0.703697 0.091 Uiso 0.1005(14) 1 calc R U P A 2
H32E H 0.944668 0.802837 0.738233 0.091 Uiso 0.1005(14) 1 calc R U P A 2
H32F H 0.862281 0.763750 0.719679 0.091 Uiso 0.1005(14) 1 calc R U P A 2
C31A C 0.9146(15) 0.6113(19) 0.6570(12) 0.050(4) Uani 0.1005(14) 1 d D U P A 2
H31D H 0.867164 0.579180 0.657994 0.075 Uiso 0.1005(14) 1 calc R U P A 2
H31E H 0.948856 0.586078 0.691998 0.075 Uiso 0.1005(14) 1 calc R U P A 2
H31F H 0.929242 0.575154 0.624105 0.075 Uiso 0.1005(14) 1 calc R U P A 2
C33A C 0.9837(12) 0.802(3) 0.6432(13) 0.057(5) Uani 0.1005(14) 1 d D U P A 2
H33D H 0.979011 0.821742 0.602922 0.086 Uiso 0.1005(14) 1 calc R U P A 2
H33E H 1.018889 0.733161 0.654567 0.086 Uiso 0.1005(14) 1 calc R U P A 2
H33F H 0.999354 0.877974 0.666212 0.086 Uiso 0.1005(14) 1 calc R U P A 2
F2A F 0.752(2) 0.406(4) 0.548(2) 0.049(6) Uani 0.1005(14) 1 d D U P A 2
F5A F 0.9008(11) 0.7299(17) 0.5010(8) 0.053(4) Uani 0.1005(14) 1 d D U P A 2
F4A F 0.944(4) 0.549(6) 0.436(3) 0.048(6) Uani 0.1005(14) 1 d D U P A 2
F3A F 0.8074(12) 0.2492(17) 0.4803(9) 0.067(5) Uani 0.1005(14) 1 d D U P A 2
C45A C 0.800(4) 0.456(5) 0.522(4) 0.044(3) Uani 0.1005(14) 1 d D U P A 2
C48A C 0.877(3) 0.607(3) 0.502(2) 0.042(3) Uani 0.1005(14) 1 d D U P A 2
C47A C 0.894(5) 0.520(7) 0.465(4) 0.045(3) Uani 0.1005(14) 1 d D U P A 2
C46A C 0.824(2) 0.374(2) 0.4868(14) 0.049(3) Uani 0.1005(14) 1 d D U P A 2

loop_
_atom_site_aniso_label
_atom_site_aniso_U_11
_atom_site_aniso_U_22
_atom_site_aniso_U_33
_atom_site_aniso_U_23
_atom_site_aniso_U_13
_atom_site_aniso_U_12
Si1 0.0314(4) 0.0260(4) 0.0331(4) 0.0006(3) 0.0058(3) -0.0024(3)
F1 0.0442(10) 0.0289(8) 0.0394(9) 0.0042(7) 0.0049(7) -0.0003(8)
F2 0.0436(19) 0.048(2) 0.064(2) -0.0131(19) 0.0171(17) -0.0164(17)
F5 0.0490(13) 0.0448(12) 0.0566(13) -0.0033(10) 0.0240(10) -0.0114(10)
F4 0.058(3) 0.068(2) 0.051(3) 0.0088(18) 0.026(2) 0.0140(18)
N3 0.0305(12) 0.0312(12) 0.0358(12) 0.0028(10) 0.0050(10) -0.0012(10)
N4 0.0313(13) 0.0285(12) 0.0344(13) 0.0011(10) 0.0027(11) -0.0012(11)
N2 0.0348(13) 0.0635(16) 0.0407(13) -0.0126(12) 0.0100(10) -0.0107(12)
N1 0.0353(12) 0.0490(14) 0.0351(12) -0.0050(10) 0.0103(10) -0.0076(11)
F3 0.0778(17) 0.0747(17) 0.0832(18) -0.0468(14) 0.0234(14) -0.0290(14)
C27 0.0336(14) 0.0328(13) 0.0343(13) -0.0029(11) 0.0021(11) -0.0032(11)
N5 0.0646(17) 0.0562(16) 0.0481(14) -0.0136(12) 0.0176(13) 0.0000(14)
C28 0.0412(15) 0.0325(13) 0.0432(14) -0.0010(12) 0.0104(13) -0.0037(12)
C29 0.0340(15) 0.0305(14) 0.0377(15) -0.0001(12) 0.0114(12) -0.0004(12)
C44 0.0360(13) 0.0303(12) 0.0411(13) 0.0019(11) 0.0093(11) 0.0000(11)
C45 0.036(2) 0.0426(19) 0.0414(18) -0.0021(16) 0.0077(17) -0.0037(17)
C34 0.0401(19) 0.0310(14) 0.0407(19) 0.0013(13) 0.0086(15) -0.0062(13)
C3 0.0394(15) 0.0430(15) 0.0315(13) -0.0021(12) 0.0067(11) -0.0002(13)
C48 0.039(2) 0.0342(16) 0.0385(19) 0.0026(14) 0.0076(17) -0.0004(15)
C4 0.0482(16) 0.0441(16) 0.0347(14) 0.0052(12) 0.0108(12) 0.0039(14)
C47 0.041(2) 0.051(2) 0.0399(19) 0.0060(17) 0.0123(17) 0.0075(17)
C8 0.0446(16) 0.0423(16) 0.0367(14) -0.0039(12) 0.0029(12) 0.0001(13)
C39 0.0480(18) 0.0328(16) 0.048(2) 0.0003(15) 0.0137(18) -0.0030(15)
C15 0.0300(14) 0.0608(19) 0.0451(16) -0.0138(14) 0.0095(12) -0.0121(14)
C30 0.0360(17) 0.0338(15) 0.0420(17) 0.0075(13) 0.0007(13) 0.0022(14)
C5 0.0477(18) 0.063(2) 0.0432(16) 0.0058(15) 0.0016(14) 0.0137(16)
C35 0.048(2) 0.0406(17) 0.043(2) -0.0058(15) 0.0123(16) -0.0102(15)
C16 0.0385(16) 0.0544(19) 0.0540(18) -0.0085(15) 0.0116(14) -0.0109(14)
C7 0.0556(19) 0.0511(18) 0.0460(17) -0.0110(14) -0.0007(14) -0.0083(16)
C6 0.0453(18) 0.074(2) 0.0406(16) -0.0073(16) -0.0047(13) -0.0011(17)
C9 0.064(2) 0.0396(16) 0.0552(18) 0.0037(14) 0.0213(16) 0.0040(15)
C2 0.0421(17) 0.091(3) 0.0524(18) -0.0156(18) 0.0209(15) -0.0186(18)
C46 0.050(2) 0.046(2) 0.048(2) -0.0165(16) 0.0066(17) -0.0079(17)
C38 0.057(2) 0.0348(16) 0.059(3) -0.0060(17) 0.012(2) -0.0029(15)
B1 0.0337(16) 0.0393(16) 0.0334(15) -0.0046(13) 0.0081(12) -0.0026(13)
C36 0.047(2) 0.046(2) 0.049(2) 0.0042(19) 0.0088(19) -0.0161(16)
C10 0.094(3) 0.0427(17) 0.055(2) -0.0008(15) 0.0247(19) 0.0032(18)
C37 0.0515(19) 0.0335(16) 0.060(3) 0.0052(16) 0.002(2) -0.0101(15)
C18 0.0376(17) 0.078(2) 0.064(2) -0.0179(19) -0.0021(15) -0.0117(17)
C17 0.0463(18) 0.058(2) 0.068(2) -0.0210(17) 0.0088(16) -0.0168(16)
C1 0.0448(17) 0.077(2) 0.0469(17) -0.0075(16) 0.0216(14) -0.0093(16)
C20 0.0361(16) 0.059(2) 0.062(2) -0.0125(16) 0.0062(14) 0.0002(15)
C12 0.056(2) 0.0453(18) 0.065(2) -0.0065(16) -0.0017(16) 0.0087(16)
C40 0.0342(16) 0.0415(16) 0.0407(16) -0.0018(13) -0.0052(13) -0.0046(14)
C19 0.0387(17) 0.069(2) 0.067(2) -0.0100(18) -0.0010(15) 0.0023(16)
C21 0.059(2) 0.0536(19) 0.062(2) -0.0001(16) 0.0152(16) -0.0078(17)
C24 0.058(2) 0.064(2) 0.088(3) -0.023(2) 0.000(2) 0.0116(19)
C42 0.064(2) 0.048(2) 0.067(2) -0.0015(18) -0.0190(19) -0.0115(19)
C41 0.0386(18) 0.075(3) 0.070(3) -0.009(2) -0.0024(17) 0.0082(19)
C43 0.061(2) 0.074(3) 0.0377(18) 0.0053(18) -0.0035(16) -0.004(2)
C14 0.084(3) 0.071(3) 0.106(3) -0.020(2) 0.016(3) 0.021(2)
C32 0.062(2) 0.095(3) 0.049(2) 0.031(2) -0.0006(18) -0.013(2)
C11 0.162(4) 0.051(2) 0.057(2) 0.0083(18) 0.045(3) 0.001(3)
C31 0.060(2) 0.057(2) 0.072(2) 0.011(2) -0.0302(19) -0.011(2)
C33 0.061(3) 0.097(3) 0.071(3) -0.008(2) -0.003(2) 0.038(2)
C13 0.116(4) 0.069(3) 0.099(3) 0.034(2) 0.013(3) 0.019(3)
C22 0.086(3) 0.104(3) 0.091(3) 0.033(3) 0.040(2) 0.039(3)
C23 0.098(4) 0.107(4) 0.148(5) 0.055(4) 0.052(3) 0.002(3)
C26 0.090(3) 0.101(4) 0.200(6) -0.057(4) 0.044(4) 0.022(3)
C25 0.178(6) 0.067(3) 0.242(8) -0.047(4) 0.119(6) -0.043(4)
Si1A 0.040(3) 0.036(3) 0.034(3) 0.006(3) 0.003(3) -0.006(3)
F1A 0.039(7) 0.036(7) 0.041(7) 0.000(6) -0.012(6) -0.003(6)
N3A 0.036(4) 0.031(4) 0.038(4) 0.005(4) 0.006(4) -0.001(4)
N4A 0.039(4) 0.040(4) 0.040(4) 0.002(4) 0.006(4) -0.002(4)
C29A 0.037(4) 0.034(4) 0.038(4) 0.003(4) 0.007(4) -0.001(4)
C34A 0.044(4) 0.034(4) 0.043(4) 0.000(4) 0.010(4) -0.005(4)
C39A 0.047(5) 0.038(5) 0.045(5) 0.000(5) 0.009(5) -0.012(5)
C38A 0.050(5) 0.039(5) 0.049(5) 0.000(5) 0.008(5) -0.012(5)
C37A 0.051(5) 0.035(5) 0.054(5) 0.003(5) 0.007(5) -0.012(5)
C36A 0.052(5) 0.033(5) 0.056(5) 0.000(5) 0.009(5) -0.005(5)
C35A 0.048(5) 0.034(5) 0.047(5) 0.002(5) 0.012(5) -0.005(5)
C30A 0.037(5) 0.038(5) 0.041(5) 0.004(5) 0.003(5) -0.003(5)
C40A 0.046(6) 0.056(6) 0.049(6) 0.008(6) 0.004(5) 0.002(6)
C42A 0.056(10) 0.072(11) 0.056(10) 0.017(10) -0.003(10) 0.007(10)
C41A 0.049(12) 0.076(13) 0.066(12) 0.007(12) 0.009(11) 0.008(11)
C43A 0.069(10) 0.072(10) 0.054(9) 0.013(9) -0.016(9) 0.004(9)
C32A 0.060(9) 0.058(9) 0.056(9) 0.002(9) -0.001(9) -0.001(9)
C31A 0.045(8) 0.045(8) 0.051(8) 0.002(7) -0.008(7) -0.007(7)
C33A 0.051(8) 0.055(8) 0.059(8) 0.005(8) -0.004(8) -0.006(8)
F2A 0.046(10) 0.048(10) 0.053(9) 0.020(8) 0.014(9) 0.003(9)
F5A 0.053(9) 0.054(9) 0.052(9) -0.003(7) 0.012(7) -0.002(8)
F4A 0.048(10) 0.058(11) 0.042(10) 0.004(10) 0.018(10) 0.007(10)
F3A 0.063(9) 0.060(9) 0.076(9) -0.025(8) 0.012(8) -0.024(8)
C45A 0.043(5) 0.042(5) 0.045(5) -0.003(5) 0.010(5) -0.006(5)
C48A 0.043(5) 0.041(5) 0.041(5) 0.004(5) 0.011(5) 0.001(5)
C47A 0.047(5) 0.048(5) 0.042(5) 0.002(5) 0.014(5) 0.003(5)
C46A 0.052(5) 0.046(5) 0.048(5) -0.008(5) 0.013(5) -0.009(5)

loop_
_atom_type_symbol
_atom_type_description
_atom_type_scat_dispersion_real
_atom_type_scat_dispersion_imag
_atom_type_scat_source
C C 0.0033 0.0016 'International Tables Vol C Tables 4.2.6.8 and 6.1.1.4'
H H 0.0000 0.0000 'International Tables Vol C Tables 4.2.6.8 and 6.1.1.4'
B B 0.0013 0.0007 'International Tables Vol C Tables 4.2.6.8 and 6.1.1.4'
F F 0.0171 0.0103 'International Tables Vol C Tables 4.2.6.8 and 6.1.1.4'
N N 0.0061 0.0033 'International Tables Vol C Tables 4.2.6.8 and 6.1.1.4'
Si Si 0.0817 0.0704 'International Tables Vol C Tables 4.2.6.8 and 6.1.1.4'

loop_
_geom_angle_atom_site_label_1
_geom_angle_atom_site_label_2
_geom_angle_atom_site_label_3
_geom_angle
_geom_angle_site_symmetry_1
_geom_angle_site_symmetry_3
_geom_angle_publ_flag
F1 Si1 N3 165.42(10) . . ?
F1 Si1 N4 96.90(10) . . ?
F1 Si1 C28 96.28(11) . . ?
F1 Si1 C44 90.78(10) . . ?
N4 Si1 N3 69.35(11) . . ?
N4 Si1 C28 118.26(12) . . ?
N4 Si1 C44 121.38(12) . . ?
C28 Si1 N3 94.66(11) . . ?
C28 Si1 C44 118.41(12) . . ?
C44 Si1 N3 92.46(11) . . ?
C29 N3 Si1 89.68(17) . . ?
C29 N3 C30 129.5(2) . . ?
C30 N3 Si1 140.31(19) . . ?
C29 N4 Si1 95.15(18) . . ?
C29 N4 C40 132.2(2) . . ?
C40 N4 Si1 132.6(2) . . ?
C2 N2 C15 120.4(2) . . ?
C2 N2 B1 108.2(2) . . ?
B1 N2 C15 131.4(2) . . ?
B1 N1 C3 129.5(2) . . ?
C1 N1 C3 122.3(2) . . ?
C1 N1 B1 108.1(2) . . ?
C28 C27 B1 171.7(3) . . ?
C47 N5 C46 115.9(3) . . ?
C46A N5 C47A 113(3) . . ?
C27 C28 Si1 167.2(2) . . ?
C27 C28 Si1A 145.9(3) . . ?
N3 C29 Si1 56.31(14) . . ?
N3 C29 N4 105.8(2) . . ?
N3 C29 C34 126.6(3) . . ?
N4 C29 Si1 49.52(14) . . ?
N4 C29 C34 127.6(3) . . ?
C34 C29 Si1 177.1(2) . . ?
C45 C44 Si1 122.1(2) . . ?
C45 C44 C48 113.3(3) . . ?
C48 C44 Si1 123.6(2) . . ?
C45A C44 Si1A 110(3) . . ?
C48A C44 Si1A 120.0(19) . . ?
C48A C44 C45A 111.9(16) . . ?
F2 C45 C44 120.1(3) . . ?
F2 C45 C46 117.9(4) . . ?
C46 C45 C44 122.0(3) . . ?
C39 C34 C29 120.9(3) . . ?
C39 C34 C35 119.8(3) . . ?
C35 C34 C29 119.4(3) . . ?
C4 C3 N1 119.0(2) . . ?
C4 C3 C8 122.8(3) . . ?
C8 C3 N1 118.2(2) . . ?
F5 C48 C44 120.6(3) . . ?
F5 C48 C47 118.3(3) . . ?
C47 C48 C44 121.0(3) . . ?
C3 C4 C9 121.3(3) . . ?
C5 C4 C3 117.4(3) . . ?
C5 C4 C9 121.3(3) . . ?
F4 C47 C48 119.0(4) . . ?
N5 C47 F4 116.5(4) . . ?
N5 C47 C48 124.4(3) . . ?
C3 C8 C7 117.4(3) . . ?
C3 C8 C12 122.8(3) . . ?
C7 C8 C12 119.9(3) . . ?
C34 C39 H39 119.9 . . ?
C38 C39 C34 120.1(3) . . ?
C38 C39 H39 119.9 . . ?
C16 C15 N2 117.6(3) . . ?
C20 C15 N2 119.2(3) . . ?
C20 C15 C16 123.1(3) . . ?
N3 C30 C32 112.4(3) . . ?
N3 C30 C31 106.9(3) . . ?
N3 C30 C33 110.4(3) . . ?
C32 C30 C33 110.3(3) . . ?
C31 C30 C32 108.1(3) . . ?
C31 C30 C33 108.5(3) . . ?
C4 C5 H5 119.4 . . ?
C6 C5 C4 121.3(3) . . ?
C6 C5 H5 119.4 . . ?
C34 C35 H35 120.2 . . ?
C36 C35 C34 119.6(3) . . ?
C36 C35 H35 120.2 . . ?
C15 C16 C21 122.7(3) . . ?
C17 C16 C15 116.5(3) . . ?
C17 C16 C21 120.9(3) . . ?
C8 C7 H7 119.7 . . ?
C6 C7 C8 120.5(3) . . ?
C6 C7 H7 119.7 . . ?
C5 C6 H6 119.7 . . ?
C7 C6 C5 120.7(3) . . ?
C7 C6 H6 119.7 . . ?
C4 C9 H9 107.9 . . ?
C4 C9 C11 112.4(3) . . ?
C10 C9 C4 111.3(3) . . ?
C10 C9 H9 107.9 . . ?
C10 C9 C11 109.3(3) . . ?
C11 C9 H9 107.9 . . ?
N2 C2 H2 125.1 . . ?
C1 C2 N2 109.7(3) . . ?
C1 C2 H2 125.1 . . ?
F3 C46 C45 119.4(3) . . ?
N5 C46 F3 117.2(3) . . ?
N5 C46 C45 123.3(3) . . ?
C39 C38 H38 120.0 . . ?
C37 C38 C39 120.0(3) . . ?
C37 C38 H38 120.0 . . ?
N2 B1 N1 105.0(2) . . ?
N2 B1 C27 130.3(2) . . ?
N1 B1 C27 124.7(2) . . ?
C35 C36 H36 119.9 . . ?
C37 C36 C35 120.3(3) . . ?
C37 C36 H36 119.9 . . ?
C9 C10 H10A 109.5 . . ?
C9 C10 H10B 109.5 . . ?
C9 C10 H10C 109.5 . . ?
H10A C10 H10B 109.5 . . ?
H10A C10 H10C 109.5 . . ?
H10B C10 H10C 109.5 . . ?
C38 C37 H37 119.9 . . ?
C36 C37 C38 120.3(3) . . ?
C36 C37 H37 119.9 . . ?
C17 C18 H18 119.8 . . ?
C19 C18 H18 119.8 . . ?
C19 C18 C17 120.3(3) . . ?
C16 C17 H17 119.3 . . ?
C18 C17 C16 121.5(3) . . ?
C18 C17 H17 119.3 . . ?
N1 C1 H1 125.5 . . ?
C2 C1 N1 109.0(3) . . ?
C2 C1 H1 125.5 . . ?
C15 C20 C19 117.1(3) . . ?
C15 C20 C24 122.1(3) . . ?
C19 C20 C24 120.8(3) . . ?
C8 C12 H12 107.5 . . ?
C8 C12 C14 112.0(3) . . ?
C8 C12 C13 110.6(3) . . ?
C14 C12 H12 107.5 . . ?
C13 C12 H12 107.5 . . ?
C13 C12 C14 111.4(3) . . ?
N4 C40 C42 113.8(3) . . ?
N4 C40 C41 108.1(3) . . ?
N4 C40 C43 107.6(3) . . ?
C41 C40 C42 109.4(3) . . ?
C41 C40 C43 110.7(3) . . ?
C43 C40 C42 107.2(3) . . ?
C18 C19 C20 121.4(3) . . ?
C18 C19 H19 119.3 . . ?
C20 C19 H19 119.3 . . ?
C16 C21 H21 107.3 . . ?
C16 C21 C23 110.9(3) . . ?
C22 C21 C16 113.3(3) . . ?
C22 C21 H21 107.3 . . ?
C22 C21 C23 110.5(4) . . ?
C23 C21 H21 107.3 . . ?
C20 C24 H24 107.6 . . ?
C20 C24 C26 112.2(3) . . ?
C26 C24 H24 107.6 . . ?
C25 C24 C20 110.7(3) . . ?
C25 C24 H24 107.6 . . ?
C25 C24 C26 110.9(4) . . ?
C40 C42 H42A 109.5 . . ?
C40 C42 H42B 109.5 . . ?
C40 C42 H42C 109.5 . . ?
H42A C42 H42B 109.5 . . ?
H42A C42 H42C 109.5 . . ?
H42B C42 H42C 109.5 . . ?
C40 C41 H41A 109.5 . . ?
C40 C41 H41B 109.5 . . ?
C40 C41 H41C 109.5 . . ?
H41A C41 H41B 109.5 . . ?
H41A C41 H41C 109.5 . . ?
H41B C41 H41C 109.5 . . ?
C40 C43 H43A 109.5 . . ?
C40 C43 H43B 109.5 . . ?
C40 C43 H43C 109.5 . . ?
H43A C43 H43B 109.5 . . ?
H43A C43 H43C 109.5 . . ?
H43B C43 H43C 109.5 . . ?
C12 C14 H14A 109.5 . . ?
C12 C14 H14B 109.5 . . ?
C12 C14 H14C 109.5 . . ?
H14A C14 H14B 109.5 . . ?
H14A C14 H14C 109.5 . . ?
H14B C14 H14C 109.5 . . ?
C30 C32 H32A 109.5 . . ?
C30 C32 H32B 109.5 . . ?
C30 C32 H32C 109.5 . . ?
H32A C32 H32B 109.5 . . ?
H32A C32 H32C 109.5 . . ?
H32B C32 H32C 109.5 . . ?
C9 C11 H11A 109.5 . . ?
C9 C11 H11B 109.5 . . ?
C9 C11 H11C 109.5 . . ?
H11A C11 H11B 109.5 . . ?
H11A C11 H11C 109.5 . . ?
H11B C11 H11C 109.5 . . ?
C30 C31 H31A 109.5 . . ?
C30 C31 H31B 109.5 . . ?
C30 C31 H31C 109.5 . . ?
H31A C31 H31B 109.5 . . ?
H31A C31 H31C 109.5 . . ?
H31B C31 H31C 109.5 . . ?
C30 C33 H33A 109.5 . . ?
C30 C33 H33B 109.5 . . ?
C30 C33 H33C 109.5 . . ?
H33A C33 H33B 109.5 . . ?
H33A C33 H33C 109.5 . . ?
H33B C33 H33C 109.5 . . ?
C12 C13 H13A 109.5 . . ?
C12 C13 H13B 109.5 . . ?
C12 C13 H13C 109.5 . . ?
H13A C13 H13B 109.5 . . ?
H13A C13 H13C 109.5 . . ?
H13B C13 H13C 109.5 . . ?
C21 C22 H22A 109.5 . . ?
C21 C22 H22B 109.5 . . ?
C21 C22 H22C 109.5 . . ?
H22A C22 H22B 109.5 . . ?
H22A C22 H22C 109.5 . . ?
H22B C22 H22C 109.5 . . ?
C21 C23 H23A 109.5 . . ?
C21 C23 H23B 109.5 . . ?
C21 C23 H23C 109.5 . . ?
H23A C23 H23B 109.5 . . ?
H23A C23 H23C 109.5 . . ?
H23B C23 H23C 109.5 . . ?
C24 C26 H26A 109.5 . . ?
C24 C26 H26B 109.5 . . ?
C24 C26 H26C 109.5 . . ?
H26A C26 H26B 109.5 . . ?
H26A C26 H26C 109.5 . . ?
H26B C26 H26C 109.5 . . ?
C24 C25 H25A 109.5 . . ?
C24 C25 H25B 109.5 . . ?
C24 C25 H25C 109.5 . . ?
H25A C25 H25B 109.5 . . ?
H25A C25 H25C 109.5 . . ?
H25B C25 H25C 109.5 . . ?
C28 Si1A C44 110.0(3) . . ?
C28 Si1A N3A 85.4(6) . . ?
F1A Si1A C28 106.4(7) . . ?
F1A Si1A C44 98.4(6) . . ?
F1A Si1A N3A 164.5(8) . . ?
F1A Si1A N4A 96.4(8) . . ?
N3A Si1A C44 86.4(6) . . ?
N4A Si1A C28 119.0(9) . . ?
N4A Si1A C44 121.6(9) . . ?
N4A Si1A N3A 68.8(8) . . ?
C29A N3A Si1A 88.5(11) . . ?
C29A N3A C30A 129.6(16) . . ?
C30A N3A Si1A 141.9(14) . . ?
C29A N4A Si1A 97.4(12) . . ?
C29A N4A C40A 130.1(16) . . ?
C40A N4A Si1A 131.9(14) . . ?
N3A C29A Si1A 57.9(9) . . ?
N3A C29A N4A 105.3(14) . . ?
N3A C29A C34A 127(2) . . ?
N4A C29A Si1A 47.4(8) . . ?
N4A C29A C34A 128(2) . . ?
C34A C29A Si1A 172.8(18) . . ?
C39A C34A C29A 117.7(19) . . ?
C39A C34A C35A 120.0 . . ?
C35A C34A C29A 121(2) . . ?
C34A C39A H39A 120.0 . . ?
C34A C39A C38A 120.0 . . ?
C38A C39A H39A 120.0 . . ?
C39A C38A H38A 120.0 . . ?
C37A C38A C39A 120.0 . . ?
C37A C38A H38A 120.0 . . ?
C38A C37A H37A 120.0 . . ?
C38A C37A C36A 120.0 . . ?
C36A C37A H37A 120.0 . . ?
C37A C36A H36A 120.0 . . ?
C35A C36A C37A 120.0 . . ?
C35A C36A H36A 120.0 . . ?
C34A C35A H35A 120.0 . . ?
C36A C35A C34A 120.0 . . ?
C36A C35A H35A 120.0 . . ?
N3A C30A C32A 110.7(18) . . ?
N3A C30A C31A 104.2(16) . . ?
N3A C30A C33A 115.9(18) . . ?
C32A C30A C31A 107.8(18) . . ?
C33A C30A C32A 110.3(19) . . ?
C33A C30A C31A 107.5(18) . . ?
N4A C40A C42A 117.2(17) . . ?
N4A C40A C41A 107.5(18) . . ?
N4A C40A C43A 109.0(17) . . ?
C42A C40A C41A 107.0(19) . . ?
C42A C40A C43A 106.8(19) . . ?
C43A C40A C41A 109.2(19) . . ?
C40A C42A H42D 109.5 . . ?
C40A C42A H42E 109.5 . . ?
C40A C42A H42F 109.5 . . ?
H42D C42A H42E 109.5 . . ?
H42D C42A H42F 109.5 . . ?
H42E C42A H42F 109.5 . . ?
C40A C41A H41D 109.5 . . ?
C40A C41A H41E 109.5 . . ?
C40A C41A H41F 109.5 . . ?
H41D C41A H41E 109.5 . . ?
H41D C41A H41F 109.5 . . ?
H41E C41A H41F 109.5 . . ?
C40A C43A H43D 109.5 . . ?
C40A C43A H43E 109.5 . . ?
C40A C43A H43F 109.5 . . ?
H43D C43A H43E 109.5 . . ?
H43D C43A H43F 109.5 . . ?
H43E C43A H43F 109.5 . . ?
C30A C32A H32D 109.5 . . ?
C30A C32A H32E 109.5 . . ?
C30A C32A H32F 109.5 . . ?
H32D C32A H32E 109.5 . . ?
H32D C32A H32F 109.5 . . ?
H32E C32A H32F 109.5 . . ?
C30A C31A H31D 109.5 . . ?
C30A C31A H31E 109.5 . . ?
C30A C31A H31F 109.5 . . ?
H31D C31A H31E 109.5 . . ?
H31D C31A H31F 109.5 . . ?
H31E C31A H31F 109.5 . . ?
C30A C33A H33D 109.5 . . ?
C30A C33A H33E 109.5 . . ?
C30A C33A H33F 109.5 . . ?
H33D C33A H33E 109.5 . . ?
H33D C33A H33F 109.5 . . ?
H33E C33A H33F 109.5 . . ?
F2A C45A C44 123(2) . . ?
F2A C45A C46A 115(2) . . ?
C46A C45A C44 121(2) . . ?
F5A C48A C44 120.7(17) . . ?
F5A C48A C47A 119(2) . . ?
C47A C48A C44 120(2) . . ?
N5 C47A F4A 116(3) . . ?
N5 C47A C48A 124(2) . . ?
F4A C47A C48A 119(3) . . ?
N5 C46A F3A 112.2(16) . . ?
N5 C46A C45A 122(2) . . ?
F3A C46A C45A 125.4(19) . . ?

loop_
_geom_bond_atom_site_label_1
_geom_bond_atom_site_label_2
_geom_bond_distance
_geom_bond_site_symmetry_2
_geom_bond_publ_flag
Si1 F1 1.6477(17) . ?
Si1 N3 1.952(2) . ?
Si1 N4 1.792(3) . ?
Si1 C28 1.837(3) . ?
Si1 C44 1.915(3) . ?
F2 C45 1.350(4) . ?
F5 C48 1.354(4) . ?
F4 C47 1.355(4) . ?
N3 C29 1.312(4) . ?
N3 C30 1.481(4) . ?
N4 C29 1.362(4) . ?
N4 C40 1.495(4) . ?
N2 C15 1.445(3) . ?
N2 C2 1.386(4) . ?
N2 B1 1.424(4) . ?
N1 C3 1.434(3) . ?
N1 B1 1.428(4) . ?
N1 C1 1.394(4) . ?
F3 C46 1.341(4) . ?
C27 C28 1.207(4) . ?
C27 B1 1.519(4) . ?
N5 C47 1.301(5) . ?
N5 C46 1.318(4) . ?
N5 C47A 1.308(18) . ?
N5 C46A 1.297(17) . ?
C28 Si1A 1.930(7) . ?
C29 C34 1.482(4) . ?
C44 C45 1.380(4) . ?
C44 C48 1.380(4) . ?
C44 Si1A 2.004(8) . ?
C44 C45A 1.396(18) . ?
C44 C48A 1.379(17) . ?
C45 C46 1.358(5) . ?
C34 C39 1.387(4) . ?
C34 C35 1.392(4) . ?
C3 C4 1.391(4) . ?
C3 C8 1.397(4) . ?
C48 C47 1.364(5) . ?
C4 C5 1.385(4) . ?
C4 C9 1.524(4) . ?
C8 C7 1.403(4) . ?
C8 C12 1.512(4) . ?
C39 H39 0.9500 . ?
C39 C38 1.385(4) . ?
C15 C16 1.401(4) . ?
C15 C20 1.393(4) . ?
C30 C32 1.513(5) . ?
C30 C31 1.513(5) . ?
C30 C33 1.521(5) . ?
C5 H5 0.9500 . ?
C5 C6 1.379(5) . ?
C35 H35 0.9500 . ?
C35 C36 1.390(4) . ?
C16 C17 1.398(4) . ?
C16 C21 1.513(4) . ?
C7 H7 0.9500 . ?
C7 C6 1.369(4) . ?
C6 H6 0.9500 . ?
C9 H9 1.0000 . ?
C9 C10 1.520(4) . ?
C9 C11 1.526(4) . ?
C2 H2 0.9500 . ?
C2 C1 1.339(4) . ?
C38 H38 0.9500 . ?
C38 C37 1.382(5) . ?
C36 H36 0.9500 . ?
C36 C37 1.376(5) . ?
C10 H10A 0.9800 . ?
C10 H10B 0.9800 . ?
C10 H10C 0.9800 . ?
C37 H37 0.9500 . ?
C18 H18 0.9500 . ?
C18 C17 1.376(5) . ?
C18 C19 1.364(5) . ?
C17 H17 0.9500 . ?
C1 H1 0.9500 . ?
C20 C19 1.394(4) . ?
C20 C24 1.508(5) . ?
C12 H12 1.0000 . ?
C12 C14 1.525(5) . ?
C12 C13 1.523(5) . ?
C40 C42 1.526(5) . ?
C40 C41 1.519(5) . ?
C40 C43 1.522(5) . ?
C19 H19 0.9500 . ?
C21 H21 1.0000 . ?
C21 C22 1.507(5) . ?
C21 C23 1.521(5) . ?
C24 H24 1.0000 . ?
C24 C26 1.528(5) . ?
C24 C25 1.499(7) . ?
C42 H42A 0.9800 . ?
C42 H42B 0.9800 . ?
C42 H42C 0.9800 . ?
C41 H41A 0.9800 . ?
C41 H41B 0.9800 . ?
C41 H41C 0.9800 . ?
C43 H43A 0.9800 . ?
C43 H43B 0.9800 . ?
C43 H43C 0.9800 . ?
C14 H14A 0.9800 . ?
C14 H14B 0.9800 . ?
C14 H14C 0.9800 . ?
C32 H32A 0.9800 . ?
C32 H32B 0.9800 . ?
C32 H32C 0.9800 . ?
C11 H11A 0.9800 . ?
C11 H11B 0.9800 . ?
C11 H11C 0.9800 . ?
C31 H31A 0.9800 . ?
C31 H31B 0.9800 . ?
C31 H31C 0.9800 . ?
C33 H33A 0.9800 . ?
C33 H33B 0.9800 . ?
C33 H33C 0.9800 . ?
C13 H13A 0.9800 . ?
C13 H13B 0.9800 . ?
C13 H13C 0.9800 . ?
C22 H22A 0.9800 . ?
C22 H22B 0.9800 . ?
C22 H22C 0.9800 . ?
C23 H23A 0.9800 . ?
C23 H23B 0.9800 . ?
C23 H23C 0.9800 . ?
C26 H26A 0.9800 . ?
C26 H26B 0.9800 . ?
C26 H26C 0.9800 . ?
C25 H25A 0.9800 . ?
C25 H25B 0.9800 . ?
C25 H25C 0.9800 . ?
Si1A F1A 1.622(11) . ?
Si1A N3A 1.989(16) . ?
Si1A N4A 1.744(17) . ?
N3A C29A 1.30(2) . ?
N3A C30A 1.450(16) . ?
N4A C29A 1.36(2) . ?
N4A C40A 1.497(16) . ?
C29A C34A 1.488(15) . ?
C34A C39A 1.3900 . ?
C34A C35A 1.3900 . ?
C39A H39A 0.9500 . ?
C39A C38A 1.3900 . ?
C38A H38A 0.9500 . ?
C38A C37A 1.3900 . ?
C37A H37A 0.9500 . ?
C37A C36A 1.3900 . ?
C36A H36A 0.9500 . ?
C36A C35A 1.3900 . ?
C35A H35A 0.9500 . ?
C30A C32A 1.534(18) . ?
C30A C31A 1.537(18) . ?
C30A C33A 1.512(18) . ?
C40A C42A 1.520(18) . ?
C40A C41A 1.530(18) . ?
C40A C43A 1.521(18) . ?
C42A H42D 0.9800 . ?
C42A H42E 0.9800 . ?
C42A H42F 0.9800 . ?
C41A H41D 0.9800 . ?
C41A H41E 0.9800 . ?
C41A H41F 0.9800 . ?
C43A H43D 0.9800 . ?
C43A H43E 0.9800 . ?
C43A H43F 0.9800 . ?
C32A H32D 0.9800 . ?
C32A H32E 0.9800 . ?
C32A H32F 0.9800 . ?
C31A H31D 0.9800 . ?
C31A H31E 0.9800 . ?
C31A H31F 0.9800 . ?
C33A H33D 0.9800 . ?
C33A H33E 0.9800 . ?
C33A H33F 0.9800 . ?
F2A C45A 1.351(18) . ?
F5A C48A 1.360(17) . ?
F4A C47A 1.355(18) . ?
F3A C46A 1.347(17) . ?
C45A C46A 1.358(18) . ?
C48A C47A 1.366(17) . ?

loop_
_geom_torsion_atom_site_label_1
_geom_torsion_atom_site_label_2
_geom_torsion_atom_site_label_3
_geom_torsion_atom_site_label_4
_geom_torsion
_geom_torsion_site_symmetry_1
_geom_torsion_site_symmetry_2
_geom_torsion_site_symmetry_3
_geom_torsion_site_symmetry_4
_geom_torsion_publ_flag
Si1 N3 C29 N4 0.6(2) . . . . ?
Si1 N3 C29 C34 179.9(3) . . . . ?
Si1 N3 C30 C32 -130.2(3) . . . . ?
Si1 N3 C30 C31 -11.7(5) . . . . ?
Si1 N3 C30 C33 106.2(4) . . . . ?
Si1 N4 C29 N3 -0.6(2) . . . . ?
Si1 N4 C29 C34 -180.0(3) . . . . ?
Si1 N4 C40 C42 -172.8(3) . . . . ?
Si1 N4 C40 C41 65.4(4) . . . . ?
Si1 N4 C40 C43 -54.2(4) . . . . ?
Si1 C44 C45 F2 9.4(11) . . . . ?
Si1 C44 C45 C46 -171.3(6) . . . . ?
Si1 C44 C48 F5 -9.9(5) . . . . ?
Si1 C44 C48 C47 168.6(7) . . . . ?
F1 Si1 N4 C29 175.45(18) . . . . ?
F1 Si1 N4 C40 -5.2(3) . . . . ?
F1 Si1 C28 C27 38.5(11) . . . . ?
F2 C45 C46 F3 0.2(11) . . . . ?
F2 C45 C46 N5 -176.8(6) . . . . ?
F5 C48 C47 F4 0.3(14) . . . . ?
F5 C48 C47 N5 -180.0(9) . . . . ?
N3 Si1 N4 C29 0.45(17) . . . . ?
N3 Si1 N4 C40 179.8(3) . . . . ?
N3 Si1 C28 C27 -131.8(11) . . . . ?
N3 C29 C34 C39 92.7(4) . . . . ?
N3 C29 C34 C35 -88.0(4) . . . . ?
N4 Si1 C28 C27 -62.8(11) . . . . ?
N4 C29 C34 C39 -88.1(4) . . . . ?
N4 C29 C34 C35 91.3(4) . . . . ?
N2 C15 C16 C17 177.4(3) . . . . ?
N2 C15 C16 C21 -2.2(4) . . . . ?
N2 C15 C20 C19 -176.6(3) . . . . ?
N2 C15 C20 C24 5.6(5) . . . . ?
N2 C2 C1 N1 -0.9(4) . . . . ?
N1 C3 C4 C5 179.8(3) . . . . ?
N1 C3 C4 C9 0.3(4) . . . . ?
N1 C3 C8 C7 179.9(3) . . . . ?
N1 C3 C8 C12 -0.9(4) . . . . ?
C28 Si1 N4 C29 -83.6(2) . . . . ?
C28 Si1 N4 C40 95.8(3) . . . . ?
C28 Si1A N4A C29A 71.1(18) . . . . ?
C28 Si1A N4A C40A -100(2) . . . . ?
C29 N3 C30 C32 60.9(4) . . . . ?
C29 N3 C30 C31 179.4(3) . . . . ?
C29 N3 C30 C33 -62.8(4) . . . . ?
C29 N4 C40 C42 6.4(5) . . . . ?
C29 N4 C40 C41 -115.4(4) . . . . ?
C29 N4 C40 C43 125.0(3) . . . . ?
C29 C34 C39 C38 179.5(4) . . . . ?
C29 C34 C35 C36 -179.9(3) . . . . ?
C44 Si1 N4 C29 80.3(2) . . . . ?
C44 Si1 N4 C40 -100.3(3) . . . . ?
C44 Si1 C28 C27 132.8(11) . . . . ?
C44 C45 C46 F3 -179.2(6) . . . . ?
C44 C45 C46 N5 3.8(12) . . . . ?
C44 C48 C47 F4 -178.2(8) . . . . ?
C44 C48 C47 N5 1.5(16) . . . . ?
C44 Si1A N4A C29A -72.1(19) . . . . ?
C44 Si1A N4A C40A 116(2) . . . . ?
C44 C45A C46A N5 -28(11) . . . . ?
C44 C45A C46A F3A 162(6) . . . . ?
C44 C48A C47A N5 19(16) . . . . ?
C44 C48A C47A F4A -171(9) . . . . ?
C45 C44 C48 F5 -178.9(6) . . . . ?
C45 C44 C48 C47 -0.4(9) . . . . ?
C34 C39 C38 C37 0.0(5) . . . . ?
C34 C35 C36 C37 0.8(5) . . . . ?
C3 N1 B1 N2 177.2(3) . . . . ?
C3 N1 B1 C27 -0.9(5) . . . . ?
C3 N1 C1 C2 -177.1(3) . . . . ?
C3 C4 C5 C6 0.2(4) . . . . ?
C3 C4 C9 C10 98.5(3) . . . . ?
C3 C4 C9 C11 -138.5(3) . . . . ?
C3 C8 C7 C6 0.2(5) . . . . ?
C3 C8 C12 C14 121.2(3) . . . . ?
C3 C8 C12 C13 -113.8(4) . . . . ?
C48 C44 C45 F2 178.6(7) . . . . ?
C48 C44 C45 C46 -2.1(11) . . . . ?
C4 C3 C8 C7 0.2(4) . . . . ?
C4 C3 C8 C12 179.4(3) . . . . ?
C4 C5 C6 C7 0.1(5) . . . . ?
C47 N5 C46 F3 -179.6(8) . . . . ?
C47 N5 C46 C45 -2.6(10) . . . . ?
C8 C3 C4 C5 -0.4(4) . . . . ?
C8 C3 C4 C9 -180.0(3) . . . . ?
C8 C7 C6 C5 -0.4(5) . . . . ?
C39 C34 C35 C36 -0.5(5) . . . . ?
C39 C38 C37 C36 0.3(5) . . . . ?
C15 N2 C2 C1 177.0(3) . . . . ?
C15 N2 B1 N1 -175.9(3) . . . . ?
C15 N2 B1 C27 2.1(5) . . . . ?
C15 C16 C17 C18 -0.3(5) . . . . ?
C15 C16 C21 C22 -121.9(4) . . . . ?
C15 C16 C21 C23 113.2(4) . . . . ?
C15 C20 C19 C18 -1.2(5) . . . . ?
C15 C20 C24 C26 -130.7(4) . . . . ?
C15 C20 C24 C25 104.7(5) . . . . ?
C30 N3 C29 Si1 173.0(3) . . . . ?
C30 N3 C29 N4 173.6(3) . . . . ?
C30 N3 C29 C34 -7.1(5) . . . . ?
C5 C4 C9 C10 -81.0(4) . . . . ?
C5 C4 C9 C11 42.0(4) . . . . ?
C35 C34 C39 C38 0.1(5) . . . . ?
C35 C36 C37 C38 -0.6(5) . . . . ?
C16 C15 C20 C19 1.0(5) . . . . ?
C16 C15 C20 C24 -176.8(3) . . . . ?
C7 C8 C12 C14 -59.7(4) . . . . ?
C7 C8 C12 C13 65.3(4) . . . . ?
C9 C4 C5 C6 179.8(3) . . . . ?
C2 N2 C15 C16 -91.4(4) . . . . ?
C2 N2 C15 C20 86.4(4) . . . . ?
C2 N2 B1 N1 0.2(3) . . . . ?
C2 N2 B1 C27 178.2(3) . . . . ?
C46 N5 C47 F4 179.8(8) . . . . ?
C46 N5 C47 C48 0.0(15) . . . . ?
B1 N2 C15 C16 84.3(4) . . . . ?
B1 N2 C15 C20 -97.9(4) . . . . ?
B1 N2 C2 C1 0.4(4) . . . . ?
B1 N1 C3 C4 -87.7(4) . . . . ?
B1 N1 C3 C8 92.6(4) . . . . ?
B1 N1 C1 C2 1.0(4) . . . . ?
C17 C16 C21 C22 58.6(4) . . . . ?
C17 C16 C21 C23 -66.3(4) . . . . ?
C17 C18 C19 C20 0.6(6) . . . . ?
C1 N1 C3 C4 90.0(3) . . . . ?
C1 N1 C3 C8 -89.8(3) . . . . ?
C1 N1 B1 N2 -0.7(3) . . . . ?
C1 N1 B1 C27 -178.9(3) . . . . ?
C20 C15 C16 C17 -0.3(4) . . . . ?
C20 C15 C16 C21 -179.8(3) . . . . ?
C12 C8 C7 C6 -179.0(3) . . . . ?
C40 N4 C29 Si1 -179.4(4) . . . . ?
C40 N4 C29 N3 180.0(3) . . . . ?
C40 N4 C29 C34 0.6(5) . . . . ?
C19 C18 C17 C16 0.1(5) . . . . ?
C19 C20 C24 C26 51.6(5) . . . . ?
C19 C20 C24 C25 -73.0(5) . . . . ?
C21 C16 C17 C18 179.2(3) . . . . ?
C24 C20 C19 C18 176.7(3) . . . . ?
Si1A C44 C45A F2A -41(10) . . . . ?
Si1A C44 C45A C46A 155(7) . . . . ?
Si1A C44 C48A F5A 31(6) . . . . ?
Si1A C44 C48A C47A -145(7) . . . . ?
Si1A N3A C29A N4A -1(2) . . . . ?
Si1A N3A C29A C34A -173(2) . . . . ?
Si1A N3A C30A C32A -104(3) . . . . ?
Si1A N3A C30A C31A 12(3) . . . . ?
Si1A N3A C30A C33A 130(2) . . . . ?
Si1A N4A C29A N3A 1(2) . . . . ?
Si1A N4A C29A C34A 173(2) . . . . ?
Si1A N4A C40A C42A 171(2) . . . . ?
Si1A N4A C40A C41A 51(3) . . . . ?
Si1A N4A C40A C43A -68(3) . . . . ?
F1A Si1A N4A C29A -176.1(17) . . . . ?
F1A Si1A N4A C40A 12(2) . . . . ?
N3A Si1A N4A C29A -0.7(16) . . . . ?
N3A Si1A N4A C40A -172(3) . . . . ?
N3A C29A C34A C39A 92(3) . . . . ?
N3A C29A C34A C35A -99(3) . . . . ?
N4A C29A C34A C39A -78(4) . . . . ?
N4A C29A C34A C35A 90(3) . . . . ?
C29A N3A C30A C32A 74(3) . . . . ?
C29A N3A C30A C31A -170(3) . . . . ?
C29A N3A C30A C33A -53(3) . . . . ?
C29A N4A C40A C42A 2(4) . . . . ?
C29A N4A C40A C41A -118(3) . . . . ?
C29A N4A C40A C43A 123(3) . . . . ?
C29A C34A C39A C38A 169(3) . . . . ?
C29A C34A C35A C36A -168(3) . . . . ?
C34A C39A C38A C37A 0.0 . . . . ?
C39A C34A C35A C36A 0.0 . . . . ?
C39A C38A C37A C36A 0.0 . . . . ?
C38A C37A C36A C35A 0.0 . . . . ?
C37A C36A C35A C34A 0.0 . . . . ?
C35A C34A C39A C38A 0.0 . . . . ?
C30A N3A C29A Si1A -178(3) . . . . ?
C30A N3A C29A N4A -179(2) . . . . ?
C30A N3A C29A C34A 9(4) . . . . ?
C40A N4A C29A Si1A 172(3) . . . . ?
C40A N4A C29A N3A 173(2) . . . . ?
C40A N4A C29A C34A -15(4) . . . . ?
F2A C45A C46A N5 166(6) . . . . ?
F2A C45A C46A F3A -4(11) . . . . ?
F5A C48A C47A N5 -158(9) . . . . ?
F5A C48A C47A F4A 12(15) . . . . ?
C45A C44 C48A F5A 163(6) . . . . ?
C45A C44 C48A C47A -14(10) . . . . ?
C48A C44 C45A F2A -177(8) . . . . ?
C48A C44 C45A C46A 18(10) . . . . ?
C47A N5 C46A F3A -160(7) . . . . ?
C47A N5 C46A C45A 30(9) . . . . ?
C46A N5 C47A F4A 164(8) . . . . ?
C46A N5 C47A C48A -25(14) . . . . ?
